data_1515088
loop_
_publ_author_name
'Ogborn, Joseph M.'
'Collings, Ines E.'
'Moggach, Stephen A.'
'Thompson, Amber L.'
'Goodwin, Andrew L.'

_publ_section_title
;
 Supramolecular mechanics in a metal--organic framework
;
_journal_issue 10
_journal_name_full 'Chemical Science'
_journal_page_first 3011
_journal_paper_doi 10.1039/c2sc20596c
_journal_volume 3
_journal_year 2012
_chemical_formula_moiety 'C4 H5 Ag1 N2'
_chemical_formula_sum 'C4 H5 Ag N2'
_chemical_formula_weight 188.97
_space_group_IT_number 14
_symmetry_cell_setting monoclinic
_symmetry_Int_Tables_number 14
_symmetry_space_group_name_Hall '-P 2yn'
_symmetry_space_group_name_H-M 'P 1 21/n 1'
_atom_sites_solution_hydrogens difmap
_atom_sites_solution_primary direct
_audit_creation_date 11-05-11
_audit_creation_method CRYSTALS_ver_14.21
_cell_angle_alpha 90
_cell_angle_beta 92.470(5)
_cell_angle_gamma 90
_cell_formula_units_Z 4
_cell_length_a 7.8926(5)
_cell_length_b 5.9767(3)
_cell_length_c 10.8739(6)
_cell_measurement_reflns_used 3476
_cell_measurement_temperature 293
_cell_measurement_theta_max 29
_cell_measurement_theta_min 3
_cell_volume 512.46(5)
_computing_cell_refinement 'CrysAlis, (Oxford Diffraction, 2002)'
_computing_data_collection 'Xcalibur, (Oxford Diffraction, 2002)'
_computing_data_reduction 'CrysAlis, (Oxford Diffraction, 2002)'
_computing_molecular_graphics 'CAMERON (Watkin et al., 1996)'
_computing_publication_material 'CRYSTALS (Betteridge et al., 2003)'
_computing_structure_refinement 'CRYSTALS (Betteridge et al., 2003)'
_computing_structure_solution 'SHELXS 86 (Sheldrick, 1986)'
_diffrn_ambient_pressure '101.325 '
_diffrn_ambient_temperature 293
_diffrn_measured_fraction_theta_full 0.997
_diffrn_measured_fraction_theta_max 0.946
_diffrn_measurement_device Area
_diffrn_measurement_device_type 'Oxford Diffraction XCALIBUR'
_diffrn_measurement_method \w
_diffrn_radiation_monochromator graphite
_diffrn_radiation_probe x-ray
_diffrn_radiation_type 'Mo K\a'
_diffrn_radiation_wavelength 0.71073
_diffrn_reflns_av_R_equivalents 0.024
_diffrn_reflns_limit_h_max 10
_diffrn_reflns_limit_h_min -10
_diffrn_reflns_limit_k_max 7
_diffrn_reflns_limit_k_min -8
_diffrn_reflns_limit_l_max 14
_diffrn_reflns_limit_l_min -13
_diffrn_reflns_number 9493
_diffrn_reflns_theta_full 25.605
_diffrn_reflns_theta_max 29.431
_diffrn_reflns_theta_min 3.126
_diffrn_source 'sealed X-ray tube'
_diffrn_standards_number 0
_exptl_absorpt_coefficient_mu 3.784
_exptl_absorpt_correction_T_max 0.68
_exptl_absorpt_correction_T_min 0.46
_exptl_absorpt_correction_type numerical
_exptl_absorpt_process_details
;
Analytical Absorption (De Meulenaer & Tompa, 1965)
;
_exptl_crystal_colour colourless
_exptl_crystal_density_diffrn 2.449
_exptl_crystal_density_method 'not measured'
_exptl_crystal_description block
_exptl_crystal_F_000 360
_exptl_crystal_size_max 0.200
_exptl_crystal_size_mid 0.200
_exptl_crystal_size_min 0.100
_refine_diff_density_max 0.64
_refine_diff_density_min -0.64
_refine_ls_extinction_coef 14.8(13)
_refine_ls_extinction_method 'Larson (1970), Equation 22'
_refine_ls_goodness_of_fit_ref 1.0721
_refine_ls_hydrogen_treatment constr
_refine_ls_matrix_type full
_refine_ls_number_parameters 68
_refine_ls_number_reflns 1340
_refine_ls_number_restraints 0
_refine_ls_R_factor_all 0.0379
_refine_ls_R_factor_gt 0.0248
_refine_ls_shift/su_max 0.0004978
_refine_ls_shift/su_mean 0.0000832
_refine_ls_structure_factor_coef Fsqd
_refine_ls_weighting_details
;
Method= Modified Sheldrick
w=1/[\s^2^(F^2^) + ( 0.02P)^2^ + 0.52P]
,where P=(max(Fo^2^,0) + 2Fc^2^)/3
;
_refine_ls_weighting_scheme calc
_refine_ls_wR_factor_all 0.0681
_refine_ls_wR_factor_gt 0.0602
_refine_ls_wR_factor_ref 0.0681
_reflns_limit_h_max 10
_reflns_limit_h_min -10
_reflns_limit_k_max 8
_reflns_limit_k_min 0
_reflns_limit_l_max 14
_reflns_limit_l_min 0
_reflns_number_gt 1026
_reflns_number_total 1341
_reflns_threshold_expression I>2.0\s(I)
_oxford_diffrn_Wilson_B_factor 2.56
_oxford_diffrn_Wilson_scale 0.01
_oxford_refine_ls_r_factor_ref 0.0379
_oxford_refine_ls_scale 5.37(17)
_oxford_reflns_number_all 1340
_oxford_reflns_threshold_expression_ref I>-10.0\s(I)
_oxford_structure_analysis_title 'ST1020 in P2(1)/n'
_cod_data_source_file c2sc20596c.txt
_cod_data_source_block 0.0GPa
_cod_depositor_comments
;
The following automatic conversions were performed:

'_atom_sites_solution_primary' value 'Direct' changed to 'direct'
according to
/usr/data/users/saulius/automatic-downloads/retrospective/RSC/lib/dictionaries/cif_core.dic
dictionary named 'cif_core.dic' version 2.4.2 from 2011-04-26.

Automatic conversion script
Id: cif_fix_values 2281 2013-09-26 08:29:07Z andrius 
;
_cod_original_sg_symbol_Hall '-P 2yn '
_cod_original_sg_symbol_H-M 'P 21/n'
_cod_original_formula_sum 'C4 H5 Ag1 N2'
_cod_database_code 1515088

loop_
_symmetry_equiv_pos_as_xyz
x,y,z
-x,-y,-z
-x+1/2,y+1/2,-z+1/2
x+1/2,-y+1/2,z+1/2

loop_
_atom_site_label
_atom_site_type_symbol
_atom_site_fract_x
_atom_site_fract_y
_atom_site_fract_z
_atom_site_U_iso_or_equiv
_atom_site_occupancy
_atom_site_adp_type
_atom_site_refinement_flags_posn
Ag1 Ag 0.5000 0.5000 0.5000 0.0358 1.0000 Uani S
Ag2 Ag 0.5000 1.0000 1.0000 0.0385 1.0000 Uani S
C1 C 0.3799(5) 0.9478(6) 0.6858(3) 0.0429 1.0000 Uani .
C2 C 0.4799(3) 0.7640(4) 0.7447(2) 0.0269 1.0000 Uani .
C3 C 0.6173(4) 0.4523(5) 0.7713(3) 0.0316 1.0000 Uani .
C4 C 0.6149(4) 0.5600(5) 0.8805(3) 0.0337 1.0000 Uani .
N1 N 0.5320(3) 0.5813(4) 0.68473(19) 0.0281 1.0000 Uani .
N2 N 0.5279(3) 0.7582(4) 0.86418(19) 0.0290 1.0000 Uani .
H13 H 0.2676 0.9033 0.6662 0.0685 1.0000 Uiso R
H12 H 0.4294 0.9947 0.6106 0.0682 1.0000 Uiso R
H11 H 0.3773 1.0759 0.7393 0.0673 1.0000 Uiso R
H31 H 0.6693 0.3118 0.7571 0.0401 1.0000 Uiso R
H41 H 0.6646 0.5070 0.9561 0.0433 1.0000 Uiso R

loop_
_atom_site_aniso_label
_atom_site_aniso_U_11
_atom_site_aniso_U_22
_atom_site_aniso_U_33
_atom_site_aniso_U_23
_atom_site_aniso_U_13
_atom_site_aniso_U_12
Ag1 0.0533(3) 0.0364(2) 0.01769(19) -0.01138(11) 0.00231(14) -0.00360(13)
Ag2 0.0560(3) 0.0386(2) 0.0213(2) -0.01510(12) 0.00630(15) -0.00454(14)
C1 0.048(2) 0.0396(17) 0.0402(19) -0.0041(15) -0.0037(15) 0.0046(16)
C2 0.0324(14) 0.0290(14) 0.0194(13) -0.0062(11) 0.0022(11) -0.0033(12)
C3 0.0334(16) 0.0307(14) 0.0311(16) -0.0034(12) 0.0044(12) 0.0009(12)
C4 0.0375(17) 0.0382(16) 0.0249(14) 0.0004(13) -0.0030(12) -0.0004(14)
N1 0.0312(12) 0.0327(13) 0.0204(11) -0.0100(10) 0.0012(9) 0.0006(11)
N2 0.0371(13) 0.0322(13) 0.0178(10) -0.0077(9) 0.0031(9) -0.0029(10)

loop_
_atom_type_symbol
_atom_type_scat_dispersion_real
_atom_type_scat_dispersion_imag
_atom_type_scat_Cromer_Mann_a1
_atom_type_scat_Cromer_Mann_b1
_atom_type_scat_Cromer_Mann_a2
_atom_type_scat_Cromer_Mann_b2
_atom_type_scat_Cromer_Mann_a3
_atom_type_scat_Cromer_Mann_b3
_atom_type_scat_Cromer_Mann_a4
_atom_type_scat_Cromer_Mann_b4
_atom_type_scat_Cromer_Mann_c
_atom_type_scat_source
C 0.0033 0.0016 2.3100 20.8439 1.0200 10.2075 1.5886 0.5687 0.8650 51.6512 0.2156 'International Tables Vol C 4.2.6.8 and 6.1.1.4'
H 0.0000 0.0000 0.4930 10.5109 0.3229 26.1257 0.1402 3.1424 0.0408 57.7998 0.0030 'International Tables Vol C 4.2.6.8 and 6.1.1.4'
N 0.0061 0.0033 12.2126 0.0057 3.1322 9.8933 2.0125 28.9975 1.1663 0.5826 -11.5290 'International Tables Vol C 4.2.6.8 and 6.1.1.4'
Ag -0.8971 1.1015 19.2808 0.6446 16.6885 7.4726 4.8045 24.6605 1.0463 99.8156 5.1790 'International Tables Vol C 4.2.6.8 and 6.1.1.4'

loop_
_geom_angle_atom_site_label_1
_geom_angle_site_symmetry_1
_geom_angle_atom_site_label_2
_geom_angle_atom_site_label_3
_geom_angle
_geom_angle_publ_flag
N1 2_666 Ag1 N1 179.994 yes
N2 2_677 Ag2 N2 179.994 yes
C2 . C1 H13 111.5 no
C2 . C1 H12 110.8 no
H13 . C1 H12 107.5 no
C2 . C1 H11 110.7 no
H13 . C1 H11 108.6 no
H12 . C1 H11 107.6 no
C1 . C2 N1 124.1(2) yes
C1 . C2 N2 124.2(2) yes
N1 . C2 N2 111.7(2) yes
C4 . C3 N1 108.1(3) yes
C4 . C3 H31 125.9 no
N1 . C3 H31 126.0 no
C3 . C4 N2 108.8(3) yes
C3 . C4 H41 125.5 no
N2 . C4 H41 125.7 no
C3 . N1 C2 105.9(2) yes
C3 . N1 Ag1 124.74(19) yes
C2 . N1 Ag1 129.30(19) yes
C4 . N2 C2 105.4(2) yes
C4 . N2 Ag2 124.92(18) yes
C2 . N2 Ag2 129.49(19) yes

loop_
_geom_bond_atom_site_label_1
_geom_bond_atom_site_label_2
_geom_bond_site_symmetry_2
_geom_bond_distance
_geom_bond_publ_flag
Ag1 N1 2_666 2.072(2) yes
Ag1 N1 . 2.072(2) yes
Ag2 N2 2_677 2.085(2) yes
Ag2 N2 . 2.085(2) yes
C1 C2 . 1.482(4) yes
C1 H13 . 0.941 no
C1 H12 . 0.963 no
C1 H11 . 0.961 no
C2 N1 . 1.345(3) yes
C2 N2 . 1.338(3) yes
C3 C4 . 1.351(4) yes
C3 N1 . 1.371(4) yes
C3 H31 . 0.950 no
C4 N2 . 1.377(4) yes
C4 H41 . 0.950 no
